data_1525023
loop_
_publ_author_name
'Ohashi, K.'
'Tawara, Y.'
'Osugi, R.'
'Shimao, M.'

_publ_section_title
;
 Magnetic properties of Fe-rich rare-earth intermetallic compounds with a
 Th Mn12 structure
;
_journal_name_full 'Journal of Applied Physics'
_journal_page_first 5714
_journal_page_last 5716
_journal_volume 64
_journal_year 1988
_chemical_formula_sum 'Fe10 Mo2 Sm'
_space_group_IT_number 139
_symmetry_space_group_name_Hall '-I 4 2'
_symmetry_space_group_name_H-M 'I 4/m m m'
_cell_angle_alpha 90
_cell_angle_beta 90
_cell_angle_gamma 90
_cell_formula_units_Z 2
_cell_length_a 8.59
_cell_length_b 8.59
_cell_length_c 4.804
_cell_volume 354.478
_citation_journal_id_ASTM JAPIAU
_cod_data_source_file Ohashi_JAPIAU_1988_1985.cif
_cod_data_source_block Fe10Mo2Sm1
_cod_original_formula_sum 'Fe10 Mo2 Sm1'
_cod_database_code 1525023

loop_
_symmetry_equiv_pos_as_xyz
x,y,z
-y,x,z
-x,-y,z
y,-x,z
x,-y,-z
y,x,-z
-x,y,-z
-y,-x,-z
-x,-y,-z
y,-x,-z
x,y,-z
-y,x,-z
-x,y,z
-y,-x,z
x,-y,z
y,x,z
x+1/2,y+1/2,z+1/2
-y+1/2,x+1/2,z+1/2
-x+1/2,-y+1/2,z+1/2
y+1/2,-x+1/2,z+1/2
x+1/2,-y+1/2,-z+1/2
y+1/2,x+1/2,-z+1/2
-x+1/2,y+1/2,-z+1/2
-y+1/2,-x+1/2,-z+1/2
-x+1/2,-y+1/2,-z+1/2
y+1/2,-x+1/2,-z+1/2
x+1/2,y+1/2,-z+1/2
-y+1/2,x+1/2,-z+1/2
-x+1/2,y+1/2,z+1/2
-y+1/2,-x+1/2,z+1/2
x+1/2,-y+1/2,z+1/2
y+1/2,x+1/2,z+1/2

loop_
_atom_site_label
_atom_site_type_symbol
_atom_site_fract_x
_atom_site_fract_y
_atom_site_fract_z
_atom_site_occupancy
_atom_site_U_iso_or_equiv
Mo2 Mo 0.278 0.5 0 0.167 0.0
Fe1 Fe 0.25 0.25 0.25 0.833 0.0
Fe3 Fe 0.352 0 0 0.833 0.0
Mo1 Mo 0.25 0.25 0.25 0.167 0.0
Sm1 Sm 0 0 0 1 0.0
Mo3 Mo 0.352 0 0 0.167 0.0
Fe2 Fe 0.278 0.5 0 0.833 0.0
